data_1540164
loop_
_publ_author_name
'Janczak, J.'
'Kubiak, R.'
'Zaleski, A.'
'Olejniczak, J.'

_publ_section_title
;
 On beta-phase decomposition in the In - Sn binary system
;
_journal_name_full 'Journal of Alloys Compd.'
_journal_page_first 215
_journal_page_last 216
_journal_volume 206
_journal_year 1994
_chemical_formula_sum 'In1.5 Sn0.5'
_chemical_name_systematic '(In3 Sn)0.5'
_space_group_IT_number 139
_symmetry_space_group_name_Hall '-I 4 2'
_symmetry_space_group_name_H-M 'I 4/m m m'
_cell_angle_alpha 90
_cell_angle_beta 90
_cell_angle_gamma 90
_cell_formula_units_Z 1
_cell_length_a 3.4774
_cell_length_b 3.4774
_cell_length_c 4.4127
_cell_volume 53.360
_citation_journal_id_ASTM JALCEU
_cod_data_source_file Janczak_JALCEU_1994_966.cif
_cod_data_source_block In1.5Sn0.5
_cod_original_cell_volume 53.35975
_cod_database_code 1540164

loop_
_symmetry_equiv_pos_as_xyz
x,y,z
-y,x,z
-x,-y,z
y,-x,z
x,-y,-z
y,x,-z
-x,y,-z
-y,-x,-z
-x,-y,-z
y,-x,-z
x,y,-z
-y,x,-z
-x,y,z
-y,-x,z
x,-y,z
y,x,z
x+1/2,y+1/2,z+1/2
-y+1/2,x+1/2,z+1/2
-x+1/2,-y+1/2,z+1/2
y+1/2,-x+1/2,z+1/2
x+1/2,-y+1/2,-z+1/2
y+1/2,x+1/2,-z+1/2
-x+1/2,y+1/2,-z+1/2
-y+1/2,-x+1/2,-z+1/2
-x+1/2,-y+1/2,-z+1/2
y+1/2,-x+1/2,-z+1/2
x+1/2,y+1/2,-z+1/2
-y+1/2,x+1/2,-z+1/2
-x+1/2,y+1/2,z+1/2
-y+1/2,-x+1/2,z+1/2
x+1/2,-y+1/2,z+1/2
y+1/2,x+1/2,z+1/2

loop_
_atom_site_label
_atom_site_type_symbol
_atom_site_fract_x
_atom_site_fract_y
_atom_site_fract_z
_atom_site_occupancy
_atom_site_U_iso_or_equiv
Sn1 Sn 0 0 0 0.25 0.0
In1 In 0 0 0 0.75 0.0
